data_7231345
loop_
_publ_author_name
'LaDuca, Andrew R.'
'LaDuca, Robert L.'

_publ_section_title
;
 Nitroaromatic-detecting cadmium cyclohexyldicarboxylate coordination
 polymers with bis(4-pyridylmethyl)piperazine coligands and unprecedented
 2D and 3D topologies
;
_journal_issue 38
_journal_name_full CrystEngComm
_journal_page_first 5677
_journal_paper_doi 10.1039/C8CE01041B
_journal_volume 20
_journal_year 2018
_chemical_formula_moiety 'C24 H28 Cd N4 O4, 0.25(H2 O)'
_chemical_formula_sum 'C24 H28.5 Cd N4 O4.25'
_chemical_formula_weight 553.41
_space_group_crystal_system triclinic
_space_group_IT_number 2
_space_group_name_Hall '-P 1'
_space_group_name_H-M_alt 'P -1'
_symmetry_space_group_name_Hall '-P 1'
_symmetry_space_group_name_H-M 'P -1'
_atom_sites_solution_hydrogens mixed
_atom_sites_solution_primary dual
_audit_creation_date 2018-05-29
_audit_creation_method
;
Olex2 1.2
(compiled 2018.05.18 svn.r3508 for OlexSys, GUI svn.r5497)
;
_audit_update_record
;
2018-06-04 deposited with the CCDC.
2018-08-07 downloaded from the CCDC.
;
_cell_angle_alpha 89.6100(10)
_cell_angle_beta 88.2010(10)
_cell_angle_gamma 84.5860(10)
_cell_formula_units_Z 2
_cell_length_a 7.5109(6)
_cell_length_b 10.1052(7)
_cell_length_c 15.4694(11)
_cell_measurement_reflns_used 9877
_cell_measurement_temperature 173(2)
_cell_measurement_theta_max 25.36
_cell_measurement_theta_min 2.41
_cell_volume 1168.29(15)
_computing_cell_refinement 'APEX2 (BRUKER, V2012.10-0, 2012)'
_computing_data_collection 'COSMO (BRUKER, V1.61, 2009)'
_computing_data_reduction 'SAINT v8.34A (Bruker, 2013)'
_computing_molecular_graphics
;
O. V. Dolomanov, L. J. Bourhis, R. J. Gildea, J. A. K. Howard and H. Puschmann,
OLEX2: a complete structure solution, refinement and analysis program.
J. Appl. Cryst. (2009). 42, 339-341.
;
_computing_publication_material
;
O. V. Dolomanov, L. J. Bourhis, R. J. Gildea, J. A. K. Howard and H. Puschmann,
OLEX2: a complete structure solution, refinement and analysis program.
J. Appl. Cryst. (2009). 42, 339-341.
;
_computing_structure_refinement 'SHELXL (Sheldrick, Acta Cryst. A64 2008, 112-122)'
_computing_structure_solution 'SHELXS (Sheldrick, Acta Cryst. A64 2008, 112-122)'
_diffrn_ambient_temperature 173.15
_diffrn_detector_area_resol_mean 8.4
_diffrn_measured_fraction_theta_full 0.999
_diffrn_measured_fraction_theta_max 0.998
_diffrn_measurement_device_type 'Bruker APEX-II CCD'
_diffrn_measurement_method \w
_diffrn_radiation_monochromator graphite
_diffrn_radiation_type MoK\a
_diffrn_radiation_wavelength 0.71073
_diffrn_reflns_av_R_equivalents 0.0377
_diffrn_reflns_av_unetI/netI 0.0306
_diffrn_reflns_Laue_measured_fraction_full 0.999
_diffrn_reflns_Laue_measured_fraction_max 0.998
_diffrn_reflns_limit_h_max 9
_diffrn_reflns_limit_h_min -9
_diffrn_reflns_limit_k_max 12
_diffrn_reflns_limit_k_min -12
_diffrn_reflns_limit_l_max 18
_diffrn_reflns_limit_l_min -18
_diffrn_reflns_number 19283
_diffrn_reflns_point_group_measured_fraction_full 0.999
_diffrn_reflns_point_group_measured_fraction_max 0.998
_diffrn_reflns_theta_full 25.242
_diffrn_reflns_theta_max 25.386
_diffrn_reflns_theta_min 1.317
_diffrn_source 'sealed tube'
_diffrn_standards_number 0
_exptl_absorpt_coefficient_mu 0.974
_exptl_absorpt_correction_T_max 0.7452
_exptl_absorpt_correction_T_min 0.6529
_exptl_absorpt_correction_type multi-scan
_exptl_absorpt_process_details
'SADABS-2014/5 (Bruker,2014/5) was used for absorption correction. wR2(int) was 0.0737 before and 0.0506 after correction. The Ratio of minimum to maximum transmission is 0.8761. The \l/2 correction factor is 0.00150.'
_exptl_crystal_colour colourless
_exptl_crystal_density_diffrn 1.573
_exptl_crystal_description block
_exptl_crystal_F_000 565
_exptl_crystal_size_max 0.412
_exptl_crystal_size_mid 0.375
_exptl_crystal_size_min 0.246
_refine_diff_density_max 1.689
_refine_diff_density_min -0.470
_refine_diff_density_rms 0.082
_refine_ls_extinction_method none
_refine_ls_goodness_of_fit_ref 1.130
_refine_ls_hydrogen_treatment constr
_refine_ls_matrix_type full
_refine_ls_number_parameters 310
_refine_ls_number_reflns 4284
_refine_ls_number_restraints 0
_refine_ls_restrained_S_all 1.130
_refine_ls_R_factor_all 0.0320
_refine_ls_R_factor_gt 0.0288
_refine_ls_shift/su_max 0.001
_refine_ls_shift/su_mean 0.000
_refine_ls_structure_factor_coef Fsqd
_refine_ls_weighting_details 'w=1/[\s^2^(Fo^2^)+(0.0142P)^2^+1.6544P] where P=(Fo^2^+2Fc^2^)/3'
_refine_ls_weighting_scheme calc
_refine_ls_wR_factor_gt 0.0605
_refine_ls_wR_factor_ref 0.0623
_reflns_Friedel_coverage 0.000
_reflns_number_gt 3933
_reflns_number_total 4284
_reflns_threshold_expression 'I > 2\s(I)'
_cod_data_source_file c8ce01041b2.cif
_cod_data_source_block p1
_cod_depositor_comments
;
The following automatic conversions were performed:

'_exptl_absorpt_correction_type' value 'Multi-scan' changed to
'multi-scan' according to
/home/data/users/saulius/crontab/automatic-downloads/rss-feeds/RSC/lib/dictionaries/cif_core.dic
dictionary named 'cif_core.dic' version 2.4.2 from 2011-04-26.

Automatic conversion script
Id: cif_fix_values 4973 2017-02-22 13:04:09Z antanas 

 Adding full bibliography for 7231343--7231345.cif.
;
_cod_original_formula_sum 'C24 H28.50 Cd N4 O4.25'
_cod_database_code 7231345
_shelx_shelxl_version_number 2014/7
_shelx_space_group_comment
;
The symmetry employed for this shelxl refinement is uniquely defined
by the following loop, which should always be used as a source of
symmetry information in preference to the above space-group names.
They are only intended as comments.
;
_shelx_estimated_absorpt_t_max 0.796
_shelx_estimated_absorpt_t_min 0.690
_olex2_refinement_description
;
1. Fixed Uiso
 At 1.2 times of:
  All C(H) groups, All C(H,H) groups
 At 1.5 times of:
  All O(H,H) groups
2. Others
 Fixed Sof: O1W(0.25) H1WA(0.25) H1WB(0.25)
3.a Free rotating group:
 O1W(H1WA,H1WB)
3.b Ternary CH refined with riding coordinates:
 C2(H2), C7(H7)
3.c Secondary CH2 refined with riding coordinates:
 C3(H3A,H3B), C6(H6A,H6B), C14(H14A,H14B), C15(H15A,H15B), C16(H16A,H16B),
 C22(H22A,H22B), C23(H23A,H23B), C24(H24A,H24B)
3.d Aromatic/amide H refined with riding coordinates:
 C4(H4), C5(H5), C9(H9), C10(H10), C12(H12), C13(H13), C17(H17), C18(H18),
 C20(H20), C21(H21)
;
_olex2_diffrn_ambient_temperature_device 'Oxford Cryosystems'
_olex2_submission_special_instructions 'No special instructions were received'

loop_
_space_group_symop_operation_xyz
'x, y, z'
'-x, -y, -z'

loop_
_atom_site_label
_atom_site_type_symbol
_atom_site_fract_x
_atom_site_fract_y
_atom_site_fract_z
_atom_site_U_iso_or_equiv
_atom_site_adp_type
_atom_site_occupancy
_atom_site_site_symmetry_order
_atom_site_calc_flag
_atom_site_refinement_flags_posn
_atom_site_refinement_flags_occupancy
Cd1 Cd 0.82305(2) 0.37807(2) 0.50651(2) 0.01686(7) Uani 1 1 d . .
O1 O 0.7565(3) 0.53397(18) 0.60574(12) 0.0228(4) Uani 1 1 d . .
O2 O 0.8847(2) 0.68553(19) 0.52589(12) 0.0214(4) Uani 1 1 d . .
O3 O 0.4602(2) 0.68772(19) 0.50516(12) 0.0231(4) Uani 1 1 d . .
O4 O 0.2529(2) 0.82433(19) 0.56942(13) 0.0246(4) Uani 1 1 d . .
N1 N 0.8791(3) 0.2380(2) 0.62579(14) 0.0182(5) Uani 1 1 d . .
N2 N 0.8046(3) 0.4742(2) 0.36742(15) 0.0205(5) Uani 1 1 d . .
N3 N 0.9309(3) -0.0048(2) 0.91515(14) 0.0212(5) Uani 1 1 d . .
N4 N 0.6411(3) 0.5274(2) 0.05600(15) 0.0254(5) Uani 1 1 d . .
C1 C 0.7817(3) 0.6523(3) 0.58615(17) 0.0178(6) Uani 1 1 d . .
C2 C 0.6876(3) 0.7639(3) 0.64155(17) 0.0162(5) Uani 1 1 d . .
H2 H 0.7831 0.8161 0.6637 0.019 Uiso 1 1 calc R .
C3 C 0.5875(4) 0.7137(3) 0.72048(17) 0.0212(6) Uani 1 1 d . .
H3A H 0.5055 0.6489 0.7019 0.025 Uiso 1 1 calc R .
H3B H 0.6743 0.6672 0.7599 0.025 Uiso 1 1 calc R .
C4 C 0.4820(4) 0.8252(3) 0.76807(18) 0.0241(6) Uani 1 1 d . .
H4 H 0.4405 0.8097 0.8256 0.029 Uiso 1 1 calc R .
C5 C 0.4438(4) 0.9452(3) 0.73332(19) 0.0251(6) Uani 1 1 d . .
H5 H 0.3787 1.0114 0.7681 0.030 Uiso 1 1 calc R .
C6 C 0.4971(4) 0.9824(3) 0.64259(17) 0.0199(6) Uani 1 1 d . .
H6A H 0.5930 1.0430 0.6446 0.024 Uiso 1 1 calc R .
H6B H 0.3931 1.0308 0.6149 0.024 Uiso 1 1 calc R .
C7 C 0.5632(3) 0.8613(3) 0.58777(17) 0.0169(5) Uani 1 1 d . .
H7 H 0.6356 0.8928 0.5377 0.020 Uiso 1 1 calc R .
C8 C 0.4136(3) 0.7875(3) 0.55181(16) 0.0167(5) Uani 1 1 d . .
C9 C 0.7242(4) 0.5952(3) 0.35126(18) 0.0239(6) Uani 1 1 d . .
H9 H 0.6807 0.6493 0.3988 0.029 Uiso 1 1 calc R .
C10 C 0.7014(4) 0.6451(3) 0.26833(19) 0.0261(6) Uani 1 1 d . .
H10 H 0.6436 0.7317 0.2598 0.031 Uiso 1 1 calc R .
C11 C 0.7631(4) 0.5683(3) 0.19783(18) 0.0235(6) Uani 1 1 d . .
C12 C 0.8487(4) 0.4427(3) 0.21472(18) 0.0249(6) Uani 1 1 d . .
H12 H 0.8950 0.3870 0.1685 0.030 Uiso 1 1 calc R .
C13 C 0.8653(4) 0.4004(3) 0.29877(18) 0.0226(6) Uani 1 1 d . .
H13 H 0.9229 0.3142 0.3091 0.027 Uiso 1 1 calc R .
C14 C 0.7394(4) 0.6171(3) 0.10610(19) 0.0307(7) Uani 1 1 d . .
H14A H 0.6737 0.7067 0.1068 0.037 Uiso 1 1 calc R .
H14B H 0.8583 0.6243 0.0780 0.037 Uiso 1 1 calc R .
C15 C 0.4543(4) 0.5321(3) 0.08692(19) 0.0295(7) Uani 1 1 d . .
H15A H 0.3962 0.6236 0.0805 0.035 Uiso 1 1 calc R .
H15B H 0.4497 0.5080 0.1490 0.035 Uiso 1 1 calc R .
C16 C 0.6458(4) 0.5636(3) -0.03588(18) 0.0304(7) Uani 1 1 d . .
H16A H 0.7714 0.5602 -0.0577 0.036 Uiso 1 1 calc R .
H16B H 0.5898 0.6555 -0.0435 0.036 Uiso 1 1 calc R .
C17 C 0.9763(4) 0.1207(3) 0.61379(18) 0.0207(6) Uani 1 1 d . .
H17 H 1.0312 0.1022 0.5585 0.025 Uiso 1 1 calc R .
C18 C 1.0003(4) 0.0258(3) 0.67797(18) 0.0203(6) Uani 1 1 d . .
H18 H 1.0713 -0.0555 0.6669 0.024 Uiso 1 1 calc R .
C19 C 0.9196(4) 0.0503(3) 0.75877(17) 0.0198(6) Uani 1 1 d . .
C20 C 0.8204(4) 0.1721(3) 0.77157(18) 0.0255(6) Uani 1 1 d . .
H20 H 0.7634 0.1929 0.8261 0.031 Uiso 1 1 calc R .
C21 C 0.8053(4) 0.2625(3) 0.70448(18) 0.0241(6) Uani 1 1 d . .
H21 H 0.7393 0.3461 0.7146 0.029 Uiso 1 1 calc R .
C22 C 0.9308(4) -0.0568(3) 0.82738(17) 0.0237(6) Uani 1 1 d . .
H22A H 0.8279 -0.1104 0.8223 0.028 Uiso 1 1 calc R .
H22B H 1.0414 -0.1166 0.8168 0.028 Uiso 1 1 calc R .
C23 C 1.0986(4) 0.0514(3) 0.93098(18) 0.0275(7) Uani 1 1 d . .
H23A H 1.1171 0.1222 0.8879 0.033 Uiso 1 1 calc R .
H23B H 1.1994 -0.0186 0.9245 0.033 Uiso 1 1 calc R .
C24 C 0.9052(4) -0.1088(3) 0.97874(18) 0.0287(7) Uani 1 1 d . .
H24A H 1.0039 -0.1806 0.9726 0.034 Uiso 1 1 calc R .
H24B H 0.7912 -0.1473 0.9687 0.034 Uiso 1 1 calc R .
O1W O 0.5588(16) 0.0951(16) 0.9434(12) 0.094(5) Uani 0.25 1 d . P
H1WA H 0.5595 0.1811 0.9450 0.141 Uiso 0.25 1 d G P
H1WB H 0.6694 0.0658 0.9313 0.141 Uiso 0.25 1 d G P

loop_
_atom_site_aniso_label
_atom_site_aniso_U_11
_atom_site_aniso_U_22
_atom_site_aniso_U_33
_atom_site_aniso_U_23
_atom_site_aniso_U_13
_atom_site_aniso_U_12
Cd1 0.01614(11) 0.01898(11) 0.01561(11) 0.00011(8) -0.00150(7) -0.00210(7)
O1 0.0295(11) 0.0173(10) 0.0215(10) -0.0003(8) 0.0012(8) -0.0018(8)
O2 0.0165(9) 0.0289(11) 0.0181(10) 0.0026(8) 0.0012(8) -0.0004(8)
O3 0.0172(10) 0.0259(11) 0.0264(11) -0.0099(9) -0.0006(8) -0.0020(8)
O4 0.0173(10) 0.0270(11) 0.0294(11) -0.0083(9) -0.0012(8) -0.0010(8)
N1 0.0190(12) 0.0189(12) 0.0168(12) 0.0006(9) -0.0030(9) -0.0023(9)
N2 0.0180(12) 0.0235(12) 0.0206(12) 0.0010(10) -0.0044(9) -0.0042(9)
N3 0.0286(13) 0.0215(12) 0.0148(11) 0.0034(9) -0.0040(10) -0.0082(10)
N4 0.0344(14) 0.0284(13) 0.0153(12) 0.0026(10) -0.0053(10) -0.0117(11)
C1 0.0145(13) 0.0217(15) 0.0171(14) -0.0011(11) -0.0065(11) 0.0004(11)
C2 0.0148(13) 0.0163(13) 0.0179(13) -0.0015(10) -0.0038(10) -0.0024(10)
C3 0.0221(14) 0.0224(15) 0.0186(14) 0.0018(11) -0.0009(11) 0.0005(11)
C4 0.0262(15) 0.0324(17) 0.0132(14) -0.0026(12) 0.0024(11) -0.0012(12)
C5 0.0216(15) 0.0279(16) 0.0252(16) -0.0093(13) -0.0012(12) 0.0015(12)
C6 0.0201(14) 0.0170(14) 0.0229(15) -0.0042(11) -0.0048(11) -0.0008(11)
C7 0.0188(13) 0.0159(13) 0.0161(13) 0.0009(11) -0.0008(10) -0.0023(11)
C8 0.0173(14) 0.0187(14) 0.0142(13) 0.0038(11) -0.0028(10) -0.0024(11)
C9 0.0251(15) 0.0253(15) 0.0214(15) -0.0025(12) -0.0018(12) -0.0015(12)
C10 0.0303(16) 0.0228(15) 0.0251(16) 0.0005(12) -0.0074(13) -0.0001(12)
C11 0.0266(15) 0.0278(16) 0.0180(14) 0.0017(12) -0.0051(12) -0.0108(12)
C12 0.0274(15) 0.0284(16) 0.0198(15) -0.0043(12) 0.0004(12) -0.0074(12)
C13 0.0236(15) 0.0216(15) 0.0224(15) -0.0007(12) -0.0018(12) -0.0007(11)
C14 0.0414(19) 0.0306(17) 0.0224(16) 0.0048(13) -0.0080(13) -0.0137(14)
C15 0.0378(18) 0.0356(18) 0.0167(15) 0.0005(13) -0.0010(13) -0.0122(14)
C16 0.0364(17) 0.0394(18) 0.0178(15) 0.0057(13) -0.0023(13) -0.0158(14)
C17 0.0219(14) 0.0215(14) 0.0185(14) -0.0004(11) 0.0008(11) -0.0008(11)
C18 0.0206(14) 0.0173(14) 0.0231(15) -0.0003(11) -0.0021(11) -0.0019(11)
C19 0.0230(14) 0.0199(14) 0.0172(14) -0.0010(11) -0.0054(11) -0.0047(11)
C20 0.0346(17) 0.0238(15) 0.0174(14) -0.0005(12) 0.0039(12) -0.0004(13)
C21 0.0286(16) 0.0213(15) 0.0212(15) -0.0020(12) 0.0014(12) 0.0034(12)
C22 0.0360(17) 0.0184(14) 0.0173(14) 0.0018(11) -0.0055(12) -0.0041(12)
C23 0.0321(17) 0.0343(17) 0.0182(15) 0.0065(13) -0.0012(12) -0.0147(13)
C24 0.0414(18) 0.0270(16) 0.0205(15) 0.0066(12) -0.0065(13) -0.0173(14)
O1W 0.048(7) 0.103(11) 0.127(13) 0.076(11) 0.005(8) 0.011(7)

loop_
_atom_type_symbol
_atom_type_description
_atom_type_scat_dispersion_real
_atom_type_scat_dispersion_imag
_atom_type_scat_source
C C 0.0033 0.0016 'International Tables Vol C Tables 4.2.6.8 and 6.1.1.4'
H H 0.0000 0.0000 'International Tables Vol C Tables 4.2.6.8 and 6.1.1.4'
Cd Cd -0.8075 1.2024 'International Tables Vol C Tables 4.2.6.8 and 6.1.1.4'
N N 0.0061 0.0033 'International Tables Vol C Tables 4.2.6.8 and 6.1.1.4'
O O 0.0106 0.0060 'International Tables Vol C Tables 4.2.6.8 and 6.1.1.4'

loop_
_geom_angle_atom_site_label_1
_geom_angle_atom_site_label_2
_geom_angle_atom_site_label_3
_geom_angle
_geom_angle_site_symmetry_1
_geom_angle_site_symmetry_3
O1 Cd1 O2 118.73(7) . 2_766
O1 Cd1 O3 97.37(7) . 2_666
O1 Cd1 O4 149.85(7) . 2_666
O1 Cd1 N1 84.28(7) . .
O1 Cd1 N2 109.61(7) . .
O1 Cd1 C8 124.33(7) . 2_666
O2 Cd1 O3 142.39(7) 2_766 2_666
O2 Cd1 O4 87.94(6) 2_766 2_666
O2 Cd1 N1 82.35(7) 2_766 .
O2 Cd1 N2 87.65(7) 2_766 .
O2 Cd1 C8 115.18(7) 2_766 2_666
O3 Cd1 O4 54.51(6) 2_666 2_666
O3 Cd1 N1 91.72(7) 2_666 .
O3 Cd1 N2 89.96(7) 2_666 .
O3 Cd1 C8 27.34(7) 2_666 2_666
O4 Cd1 C8 27.23(7) 2_666 2_666
N1 Cd1 O4 85.87(7) . 2_666
N1 Cd1 N2 165.68(8) . .
N1 Cd1 C8 90.00(7) . 2_666
N2 Cd1 O4 83.54(7) . 2_666
N2 Cd1 C8 84.98(8) . 2_666
C1 O1 Cd1 118.10(17) . .
C1 O2 Cd1 131.72(17) . 2_766
C8 O3 Cd1 95.66(15) . 2_666
C8 O4 Cd1 87.29(15) . 2_666
C17 N1 Cd1 118.99(17) . .
C21 N1 Cd1 123.38(18) . .
C21 N1 C17 117.3(2) . .
C9 N2 Cd1 123.94(19) . .
C9 N2 C13 117.0(2) . .
C13 N2 Cd1 118.80(18) . .
C23 N3 C22 110.8(2) . .
C24 N3 C22 110.9(2) . .
C24 N3 C23 109.1(2) . .
C14 N4 C15 110.7(2) . .
C14 N4 C16 110.6(2) . .
C15 N4 C16 108.9(2) . .
O1 C1 C2 118.2(2) . .
O2 C1 O1 124.7(2) . .
O2 C1 C2 117.0(2) . .
C1 C2 H2 106.7 . .
C1 C2 C7 112.0(2) . .
C3 C2 C1 113.3(2) . .
C3 C2 H2 106.7 . .
C3 C2 C7 111.0(2) . .
C7 C2 H2 106.7 . .
C2 C3 H3A 109.3 . .
C2 C3 H3B 109.3 . .
H3A C3 H3B 108.0 . .
C4 C3 C2 111.6(2) . .
C4 C3 H3A 109.3 . .
C4 C3 H3B 109.3 . .
C3 C4 H4 118.5 . .
C5 C4 C3 122.9(3) . .
C5 C4 H4 118.5 . .
C4 C5 H5 117.9 . .
C4 C5 C6 124.1(3) . .
C6 C5 H5 117.9 . .
C5 C6 H6A 109.1 . .
C5 C6 H6B 109.1 . .
C5 C6 C7 112.5(2) . .
H6A C6 H6B 107.8 . .
C7 C6 H6A 109.1 . .
C7 C6 H6B 109.1 . .
C2 C7 H7 107.9 . .
C6 C7 C2 109.6(2) . .
C6 C7 H7 107.9 . .
C8 C7 C2 109.4(2) . .
C8 C7 C6 114.0(2) . .
C8 C7 H7 107.9 . .
O3 C8 Cd1 56.99(13) . 2_666
O3 C8 C7 116.8(2) . .
O4 C8 Cd1 65.47(14) . 2_666
O4 C8 O3 122.2(2) . .
O4 C8 C7 120.9(2) . .
C7 C8 Cd1 171.49(18) . 2_666
N2 C9 H9 118.5 . .
N2 C9 C10 122.9(3) . .
C10 C9 H9 118.5 . .
C9 C10 H10 120.1 . .
C9 C10 C11 119.8(3) . .
C11 C10 H10 120.1 . .
C10 C11 C12 117.3(3) . .
C10 C11 C14 121.9(3) . .
C12 C11 C14 120.8(3) . .
C11 C12 H12 120.3 . .
C13 C12 C11 119.3(3) . .
C13 C12 H12 120.3 . .
N2 C13 C12 123.6(3) . .
N2 C13 H13 118.2 . .
C12 C13 H13 118.2 . .
N4 C14 C11 111.5(2) . .
N4 C14 H14A 109.3 . .
N4 C14 H14B 109.3 . .
C11 C14 H14A 109.3 . .
C11 C14 H14B 109.3 . .
H14A C14 H14B 108.0 . .
N4 C15 H15A 109.6 . .
N4 C15 H15B 109.6 . .
N4 C15 C16 110.4(2) . 2_665
H15A C15 H15B 108.1 . .
C16 C15 H15A 109.6 2_665 .
C16 C15 H15B 109.6 2_665 .
N4 C16 C15 109.8(2) . 2_665
N4 C16 H16A 109.7 . .
N4 C16 H16B 109.7 . .
C15 C16 H16A 109.7 2_665 .
C15 C16 H16B 109.7 2_665 .
H16A C16 H16B 108.2 . .
N1 C17 H17 118.4 . .
N1 C17 C18 123.1(3) . .
C18 C17 H17 118.4 . .
C17 C18 H18 120.3 . .
C17 C18 C19 119.3(3) . .
C19 C18 H18 120.3 . .
C18 C19 C20 117.7(3) . .
C18 C19 C22 120.1(2) . .
C20 C19 C22 122.1(3) . .
C19 C20 H20 120.3 . .
C21 C20 C19 119.5(3) . .
C21 C20 H20 120.3 . .
N1 C21 C20 123.1(3) . .
N1 C21 H21 118.5 . .
C20 C21 H21 118.5 . .
N3 C22 C19 113.3(2) . .
N3 C22 H22A 108.9 . .
N3 C22 H22B 108.9 . .
C19 C22 H22A 108.9 . .
C19 C22 H22B 108.9 . .
H22A C22 H22B 107.7 . .
N3 C23 H23A 109.6 . .
N3 C23 H23B 109.6 . .
N3 C23 C24 110.3(2) . 2_757
H23A C23 H23B 108.1 . .
C24 C23 H23A 109.6 2_757 .
C24 C23 H23B 109.6 2_757 .
N3 C24 C23 109.8(2) . 2_757
N3 C24 H24A 109.7 . .
N3 C24 H24B 109.7 . .
C23 C24 H24A 109.7 2_757 .
C23 C24 H24B 109.7 2_757 .
H24A C24 H24B 108.2 . .
H1WA O1W H1WB 104.5 . .

loop_
_geom_bond_atom_site_label_1
_geom_bond_atom_site_label_2
_geom_bond_distance
_geom_bond_site_symmetry_2
Cd1 O1 2.2191(19) .
Cd1 O2 2.2694(18) 2_766
Cd1 O3 2.3009(18) 2_666
Cd1 O4 2.4867(19) 2_666
Cd1 N1 2.342(2) .
Cd1 N2 2.357(2) .
Cd1 C8 2.730(3) 2_666
O1 C1 1.261(3) .
O2 Cd1 2.2694(18) 2_766
O2 C1 1.257(3) .
O3 Cd1 2.3009(18) 2_666
O3 C8 1.260(3) .
O4 Cd1 2.4866(19) 2_666
O4 C8 1.251(3) .
N1 C17 1.343(3) .
N1 C21 1.336(3) .
N2 C9 1.337(4) .
N2 C13 1.345(4) .
N3 C22 1.460(3) .
N3 C23 1.458(4) .
N3 C24 1.457(3) .
N4 C14 1.462(4) .
N4 C15 1.464(4) .
N4 C16 1.465(4) .
C1 C2 1.527(4) .
C2 H2 1.0000 .
C2 C3 1.523(4) .
C2 C7 1.548(3) .
C3 H3A 0.9900 .
C3 H3B 0.9900 .
C3 C4 1.499(4) .
C4 H4 0.9500 .
C4 C5 1.333(4) .
C5 H5 0.9500 .
C5 C6 1.502(4) .
C6 H6A 0.9900 .
C6 H6B 0.9900 .
C6 C7 1.528(4) .
C7 H7 1.0000 .
C7 C8 1.527(4) .
C8 Cd1 2.730(3) 2_666
C9 H9 0.9500 .
C9 C10 1.385(4) .
C10 H10 0.9500 .
C10 C11 1.385(4) .
C11 C12 1.394(4) .
C11 C14 1.509(4) .
C12 H12 0.9500 .
C12 C13 1.372(4) .
C13 H13 0.9500 .
C14 H14A 0.9900 .
C14 H14B 0.9900 .
C15 H15A 0.9900 .
C15 H15B 0.9900 .
C15 C16 1.519(4) 2_665
C16 C15 1.519(4) 2_665
C16 H16A 0.9900 .
C16 H16B 0.9900 .
C17 H17 0.9500 .
C17 C18 1.380(4) .
C18 H18 0.9500 .
C18 C19 1.385(4) .
C19 C20 1.390(4) .
C19 C22 1.509(4) .
C20 H20 0.9500 .
C20 C21 1.378(4) .
C21 H21 0.9500 .
C22 H22A 0.9900 .
C22 H22B 0.9900 .
C23 H23A 0.9900 .
C23 H23B 0.9900 .
C23 C24 1.514(4) 2_757
C24 C23 1.514(4) 2_757
C24 H24A 0.9900 .
C24 H24B 0.9900 .
O1W H1WA 0.8700 .
O1W H1WB 0.8699 .

loop_
_geom_hbond_atom_site_label_D
_geom_hbond_atom_site_label_H
_geom_hbond_atom_site_label_A
_geom_hbond_distance_DH
_geom_hbond_distance_HA
_geom_hbond_distance_DA
_geom_hbond_angle_DHA
O1W H1WB N3 0.87 2.03 2.901(13) 174.6

loop_
_geom_torsion_atom_site_label_1
_geom_torsion_atom_site_label_2
_geom_torsion_atom_site_label_3
_geom_torsion_atom_site_label_4
_geom_torsion
_geom_torsion_site_symmetry_1
_geom_torsion_site_symmetry_4
Cd1 O1 C1 O2 -20.7(3) . .
Cd1 O1 C1 C2 162.11(16) . .
Cd1 O2 C1 O1 -52.2(4) 2_766 .
Cd1 O2 C1 C2 125.0(2) 2_766 .
Cd1 O3 C8 O4 -5.7(3) 2_666 .
Cd1 O3 C8 C7 173.23(19) 2_666 .
Cd1 O4 C8 O3 5.3(3) 2_666 .
Cd1 O4 C8 C7 -173.6(2) 2_666 .
Cd1 N1 C17 C18 -172.9(2) . .
Cd1 N1 C21 C20 171.5(2) . .
Cd1 N2 C9 C10 -174.2(2) . .
Cd1 N2 C13 C12 174.8(2) . .
O1 C1 C2 C3 5.8(3) . .
O1 C1 C2 C7 -120.6(2) . .
O2 C1 C2 C3 -171.6(2) . .
O2 C1 C2 C7 62.0(3) . .
N1 C17 C18 C19 0.7(4) . .
N2 C9 C10 C11 0.1(4) . .
C1 C2 C3 C4 -174.3(2) . .
C1 C2 C7 C6 -170.7(2) . .
C1 C2 C7 C8 63.5(3) . .
C2 C3 C4 C5 16.4(4) . .
C2 C7 C8 O3 -57.7(3) . .
C2 C7 C8 O4 121.3(3) . .
C3 C2 C7 C6 61.6(3) . .
C3 C2 C7 C8 -64.1(3) . .
C3 C4 C5 C6 1.5(4) . .
C4 C5 C6 C7 12.6(4) . .
C5 C6 C7 C2 -42.8(3) . .
C5 C6 C7 C8 80.3(3) . .
C6 C7 C8 O3 179.1(2) . .
C6 C7 C8 O4 -1.9(4) . .
C7 C2 C3 C4 -47.3(3) . .
C9 N2 C13 C12 0.0(4) . .
C9 C10 C11 C12 -0.8(4) . .
C9 C10 C11 C14 179.1(3) . .
C10 C11 C12 C13 1.0(4) . .
C10 C11 C14 N4 -122.2(3) . .
C11 C12 C13 N2 -0.6(4) . .
C12 C11 C14 N4 57.7(4) . .
C13 N2 C9 C10 0.3(4) . .
C14 N4 C15 C16 -178.7(2) . 2_665
C14 N4 C16 C15 179.1(3) . 2_665
C14 C11 C12 C13 -178.9(3) . .
C15 N4 C14 C11 68.7(3) . .
C15 N4 C16 C15 -59.0(4) . 2_665
C16 N4 C14 C11 -170.4(3) . .
C16 N4 C15 C16 59.4(3) . 2_665
C17 N1 C21 C20 -2.0(4) . .
C17 C18 C19 C20 -1.3(4) . .
C17 C18 C19 C22 174.6(2) . .
C18 C19 C20 C21 0.3(4) . .
C18 C19 C22 N3 149.0(3) . .
C19 C20 C21 N1 1.4(5) . .
C20 C19 C22 N3 -35.3(4) . .
C21 N1 C17 C18 0.9(4) . .
C22 N3 C23 C24 178.3(2) . 2_757
C22 N3 C24 C23 -178.7(2) . 2_757
C22 C19 C20 C21 -175.6(3) . .
C23 N3 C22 C19 -70.3(3) . .
C23 N3 C24 C23 59.1(3) . 2_757
C24 N3 C22 C19 168.5(2) . .
C24 N3 C23 C24 -59.4(3) . 2_757
